data_1563892
loop_
_publ_author_name
'Bukvetskii, B.V.'
'Mirochnik, A.G.'
'Zhikhareva, P.A.'

_publ_section_title
;
 Structural model for intrinsic mechanoluminescence of Sm(III) complex
;
_journal_name_full 'Inorganica Chimica Acta'
_journal_page_first 565
_journal_page_last 570
_journal_paper_doi 10.1016/j.ica.2018.09.010
_journal_volume 483
_journal_year 2018
_chemical_formula_moiety 'C18 H54 N12 O12 P3 Sm'
_chemical_formula_sum 'C18 H54 N12 O12 P3 Sm'
_chemical_formula_weight 873.99
_space_group_IT_number 4
_space_group_name_Hall 'P 2yb'
_space_group_name_H-M_alt 'P 1 21 1'
_symmetry_cell_setting monoclinic
_symmetry_Int_Tables_number 4
_symmetry_space_group_name_Hall 'P 2yb'
_symmetry_space_group_name_H-M 'P 1 21 1'
_atom_sites_solution_hydrogens geom
_atom_sites_solution_primary direct
_atom_sites_solution_secondary difmap
_cell_angle_alpha 90.00
_cell_angle_beta 93.213(2)
_cell_angle_gamma 90.00
_cell_formula_units_Z 4
_cell_length_a 16.0888(5)
_cell_length_b 11.0908(4)
_cell_length_c 20.9833(7)
_cell_measurement_reflns_used 9457
_cell_measurement_temperature 123(2)
_cell_measurement_theta_max 32.74
_cell_measurement_theta_min 2.54
_cell_volume 3738.3(2)
_computing_cell_refinement 'Bruker SAINT'
_computing_data_collection 'Bruker APEX2'
_computing_data_reduction 'Bruker SAINT'
_computing_molecular_graphics 'Bruker SHELXTL'
_computing_publication_material 'Bruker SHELXTL'
_computing_structure_refinement 'SHELXL-97 (Sheldrick, 2008)'
_computing_structure_solution 'SHELXS-97 (Sheldrick, 2008)'
_diffrn_ambient_temperature 123(2)
_diffrn_detector_area_resol_mean 8.33
_diffrn_measured_fraction_theta_full 0.997
_diffrn_measured_fraction_theta_max 0.997
_diffrn_measurement_device_type 'Bruker APEX-II CCD'
_diffrn_measurement_method '\f and \w scans'
_diffrn_radiation_monochromator graphite
_diffrn_radiation_probe x-ray
_diffrn_radiation_source 'fine-focus sealed tube'
_diffrn_radiation_type MoK\a
_diffrn_radiation_wavelength 0.71073
_diffrn_reflns_av_R_equivalents 0.0000
_diffrn_reflns_av_sigmaI/netI 0.0308
_diffrn_reflns_limit_h_max 24
_diffrn_reflns_limit_h_min -24
_diffrn_reflns_limit_k_max 16
_diffrn_reflns_limit_k_min 0
_diffrn_reflns_limit_l_max 31
_diffrn_reflns_limit_l_min 0
_diffrn_reflns_number 14376
_diffrn_reflns_theta_full 32.71
_diffrn_reflns_theta_max 32.71
_diffrn_reflns_theta_min 1.27
_exptl_absorpt_coefficient_mu 1.765
_exptl_absorpt_correction_T_max 0.8717
_exptl_absorpt_correction_T_min 0.6667
_exptl_absorpt_correction_type multi-scan
_exptl_absorpt_process_details sadabs
_exptl_crystal_colour colourless
_exptl_crystal_density_diffrn 1.553
_exptl_crystal_density_method 'not measured'
_exptl_crystal_description Prism
_exptl_crystal_F_000 1796
_exptl_crystal_size_max 0.25
_exptl_crystal_size_mid 0.24
_exptl_crystal_size_min 0.08
_refine_diff_density_max 1.138
_refine_diff_density_min -1.123
_refine_diff_density_rms 0.075
_refine_ls_abs_structure_details 'Flack H D (1983), Acta Cryst. A39, 876-881'
_refine_ls_abs_structure_Flack 0.097(5)
_refine_ls_extinction_method none
_refine_ls_goodness_of_fit_ref 1.024
_refine_ls_hydrogen_treatment mixed
_refine_ls_matrix_type full
_refine_ls_number_parameters 890
_refine_ls_number_reflns 14376
_refine_ls_number_restraints 1
_refine_ls_restrained_S_all 1.024
_refine_ls_R_factor_all 0.0211
_refine_ls_R_factor_gt 0.0201
_refine_ls_shift/su_max 0.003
_refine_ls_shift/su_mean 0.000
_refine_ls_structure_factor_coef Fsqd
_refine_ls_weighting_details 'calc w=1/[\s^2^(Fo^2^)+(0.0203P)^2^+1.1844P] where P=(Fo^2^+2Fc^2^)/3'
_refine_ls_weighting_scheme calc
_refine_ls_wR_factor_gt 0.0461
_refine_ls_wR_factor_ref 0.0465
_reflns_number_gt 14139
_reflns_number_total 14376
_reflns_threshold_expression >2sigma(I)
_cod_data_source_file ICA-2018-583-565.cif
_cod_data_source_block I
_cod_depositor_comments
;
The following automatic conversions were performed:

data item '_symmetry_cell_setting' value 'Monoclinic' was changed to
'monoclinic' in accordance with the built-in table derived from the
CIF Core dictionary named 'cif_core.dic' version 2.4.5 last updated
on 2014-11-21.

Automatic conversion script
Id: cif_fix_values 8369 2020-08-20 11:38:08Z andrius 
;
_cod_original_sg_symbol_H-M P2(1)
_cod_database_code 1563892

loop_
_symmetry_equiv_pos_as_xyz
'x, y, z'
'-x, y+1/2, -z'

loop_
_atom_site_label
_atom_site_type_symbol
_atom_site_fract_x
_atom_site_fract_y
_atom_site_fract_z
_atom_site_U_iso_or_equiv
_atom_site_adp_type
_atom_site_occupancy
_atom_site_symmetry_multiplicity
_atom_site_calc_flag
_atom_site_refinement_flags
_atom_site_disorder_assembly
_atom_site_disorder_group
Sm1 Sm 0.250909(6) 0.867804(10) 0.122658(5) 0.01296(2) Uani 1 1 d . . .
Sm2 Sm 0.745391(6) 0.593506(10) 0.395149(5) 0.01279(2) Uani 1 1 d . . .
P1 P 0.25692(4) 1.03368(5) 0.28221(3) 0.01408(10) Uani 1 1 d . . .
P2 P 0.34592(4) 1.14155(7) 0.04972(3) 0.02181(13) Uani 1 1 d . A .
P3 P 0.12846(4) 0.74975(6) -0.01730(3) 0.01645(11) Uani 1 1 d . . .
P4 P 0.96841(4) 0.55514(6) 0.35599(3) 0.01478(11) Uani 1 1 d . . .
P5 P 0.74869(4) 0.91775(6) 0.33938(3) 0.01595(11) Uani 1 1 d . . .
P6 P 0.51834(3) 0.56299(6) 0.34375(3) 0.01457(11) Uani 1 1 d . . .
O1 O 0.26205(11) 0.96722(16) 0.22030(8) 0.0172(3) Uani 1 1 d . . .
O2 O 0.29228(11) 1.04925(17) 0.07946(8) 0.0203(3) Uani 1 1 d . . .
O3 O 0.18798(11) 0.82736(17) 0.02179(8) 0.0186(3) Uani 1 1 d . . .
O4 O 0.88641(9) 0.60296(19) 0.37356(7) 0.0166(3) Uani 1 1 d . . .
O5 O 0.74102(12) 0.78491(16) 0.34757(9) 0.0199(3) Uani 1 1 d . . .
O6 O 0.60323(9) 0.5983(2) 0.36981(7) 0.0165(3) Uani 1 1 d . . .
O11 O 0.40278(11) 0.8540(2) 0.15390(8) 0.0253(4) Uani 1 1 d . . .
O12 O 0.37347(12) 0.8096(2) 0.05563(10) 0.0303(5) Uani 1 1 d . . .
O13 O 0.50286(12) 0.8332(3) 0.08900(11) 0.0377(6) Uani 1 1 d . . .
O21 O 0.26239(14) 0.70740(17) 0.20961(9) 0.0240(4) Uani 1 1 d . . .
O22 O 0.24682(15) 0.6422(2) 0.11307(9) 0.0306(5) Uani 1 1 d . . .
O23 O 0.24134(15) 0.51603(19) 0.19207(11) 0.0333(5) Uani 1 1 d . . .
O31 O 0.10917(11) 0.82700(19) 0.15864(10) 0.0231(4) Uani 1 1 d . . .
O32 O 0.12313(11) 1.00738(17) 0.12225(9) 0.0216(4) Uani 1 1 d . . .
O33 O 0.01396(13) 0.9611(3) 0.17448(12) 0.0392(6) Uani 1 1 d . . .
O41 O 0.68094(11) 0.70500(18) 0.48448(9) 0.0218(4) Uani 1 1 d . . .
O42 O 0.81387(11) 0.7253(2) 0.48431(10) 0.0241(4) Uani 1 1 d . . .
O43 O 0.74462(14) 0.8206(2) 0.55518(10) 0.0348(5) Uani 1 1 d . . .
O51 O 0.73867(12) 0.55809(18) 0.27474(9) 0.0236(4) Uani 1 1 d . . .
O52 O 0.74985(13) 0.39908(18) 0.33381(9) 0.0244(4) Uani 1 1 d . . .
O53 O 0.73414(16) 0.3798(2) 0.23094(10) 0.0388(5) Uani 1 1 d . . .
O61 O 0.68108(11) 0.42922(19) 0.46030(9) 0.0231(4) Uani 1 1 d . . .
O62 O 0.81361(12) 0.4508(2) 0.47445(10) 0.0267(4) Uani 1 1 d . . .
O63 O 0.75109(16) 0.31179(18) 0.52704(10) 0.0304(4) Uani 1 1 d . . .
N1 N 0.42859(13) 0.8323(2) 0.09922(11) 0.0235(5) Uani 1 1 d . . .
N2 N 0.24969(14) 0.61920(18) 0.17270(11) 0.0218(4) Uani 1 1 d . . .
N3 N 0.08030(13) 0.9324(2) 0.15221(10) 0.0212(4) Uani 1 1 d . . .
N4 N 0.74663(14) 0.75277(19) 0.50997(10) 0.0191(4) Uani 1 1 d . . .
N5 N 0.74044(14) 0.4444(2) 0.27835(11) 0.0236(4) Uani 1 1 d . . .
N6 N 0.74839(15) 0.39408(18) 0.48840(9) 0.0199(4) Uani 1 1 d . . .
N11 N 0.34346(14) 1.0100(2) 0.32510(10) 0.0232(5) Uani 1 1 d . . .
N12 N 0.24367(14) 1.17961(19) 0.27624(11) 0.0202(4) Uani 1 1 d . . .
N13 N 0.17469(13) 0.9909(2) 0.31883(10) 0.0193(4) Uani 1 1 d . . .
N21 N 0.44115(14) 1.1330(3) 0.08084(16) 0.0402(7) Uani 1 1 d . . .
N22 N 0.30852(14) 1.2752(2) 0.06388(13) 0.0266(5) Uani 1 1 d . . .
N23 N 0.3532(2) 1.1267(3) -0.02675(14) 0.0499(8) Uani 1 1 d . . .
N31 N 0.07945(14) 0.8383(2) -0.07067(10) 0.0229(5) Uani 1 1 d . . .
N32 N 0.18068(14) 0.6379(2) -0.04793(11) 0.0251(5) Uani 1 1 d . . .
N33 N 0.05302(13) 0.6825(2) 0.01742(11) 0.0201(4) Uani 1 1 d . . .
N41 N 0.99059(14) 0.6189(2) 0.28874(11) 0.0217(4) Uani 1 1 d . . .
N42 N 0.97568(15) 0.4092(2) 0.34404(11) 0.0227(4) Uani 1 1 d . . .
N43 N 1.03827(13) 0.5785(3) 0.41482(11) 0.0279(5) Uani 1 1 d . . .
N51 N 0.84563(15) 0.9612(2) 0.33853(13) 0.0284(5) Uani 1 1 d . . .
N52 N 0.70672(15) 0.9884(2) 0.39760(10) 0.0230(4) Uani 1 1 d . . .
N53 N 0.70003(16) 0.9590(2) 0.27193(10) 0.0233(4) Uani 1 1 d . . .
N61 N 0.49293(13) 0.4200(2) 0.35268(11) 0.0210(4) Uani 1 1 d . . .
N62 N 0.44981(13) 0.6454(2) 0.37924(10) 0.0215(4) Uani 1 1 d . . .
N63 N 0.51155(12) 0.5829(2) 0.26679(9) 0.0209(4) Uani 1 1 d . . .
C11 C 0.41743(17) 0.9582(3) 0.30166(14) 0.0317(7) Uani 1 1 d . . .
H11A H 0.4606 1.0203 0.3001 0.048 Uiso 1 1 calc R . .
H11B H 0.4051 0.9259 0.2587 0.048 Uiso 1 1 calc R . .
H11C H 0.4371 0.8929 0.3301 0.048 Uiso 1 1 calc R . .
C12 C 0.34977(19) 1.0445(3) 0.39249(14) 0.0333(7) Uani 1 1 d . . .
H12A H 0.3731 0.9773 0.4180 0.050 Uiso 1 1 calc R . .
H12B H 0.2943 1.0641 0.4065 0.050 Uiso 1 1 calc R . .
H12C H 0.3861 1.1151 0.3981 0.050 Uiso 1 1 calc R . .
C13 C 0.1668(2) 1.2282(3) 0.24599(18) 0.0372(8) Uani 1 1 d . . .
H13A H 0.1502 1.3003 0.2691 0.056 Uiso 1 1 calc R . .
H13B H 0.1226 1.1674 0.2470 0.056 Uiso 1 1 calc R . .
H13C H 0.1759 1.2495 0.2016 0.056 Uiso 1 1 calc R . .
C14 C 0.3118(2) 1.2659(3) 0.27807(19) 0.0384(8) Uani 1 1 d . . .
H14A H 0.3224 1.2911 0.2345 0.058 Uiso 1 1 calc R . .
H14B H 0.3620 1.2282 0.2978 0.058 Uiso 1 1 calc R . .
H14C H 0.2969 1.3364 0.3032 0.058 Uiso 1 1 calc R . .
C15 C 0.15249(16) 0.8630(3) 0.31895(13) 0.0252(5) Uani 1 1 d . . .
H15A H 0.1650 0.8293 0.3616 0.038 Uiso 1 1 calc R . .
H15B H 0.1847 0.8199 0.2879 0.038 Uiso 1 1 calc R . .
H15C H 0.0929 0.8540 0.3075 0.038 Uiso 1 1 calc R . .
C16 C 0.13372(19) 1.0604(3) 0.36703(15) 0.0302(6) Uani 1 1 d . . .
H16A H 0.0736 1.0619 0.3566 0.045 Uiso 1 1 calc R . .
H16B H 0.1554 1.1430 0.3679 0.045 Uiso 1 1 calc R . .
H16C H 0.1446 1.0229 0.4090 0.045 Uiso 1 1 calc R . .
C21 C 0.4542(2) 1.1267(4) 0.1501(2) 0.0506(10) Uani 1 1 d . A .
H21A H 0.4963 1.0653 0.1614 0.076 Uiso 1 1 calc R . .
H21B H 0.4017 1.1053 0.1689 0.076 Uiso 1 1 calc R . .
H21C H 0.4733 1.2052 0.1666 0.076 Uiso 1 1 calc R . .
C22A C 0.5110(5) 1.1480(10) 0.0348(6) 0.060(3) Uani 0.531(14) 1 d P A 1
H22A H 0.5404 1.2240 0.0440 0.090 Uiso 0.531(14) 1 calc PR A 1
H22B H 0.4872 1.1491 -0.0092 0.090 Uiso 0.531(14) 1 calc PR A 1
H22C H 0.5501 1.0806 0.0402 0.090 Uiso 0.531(14) 1 calc PR A 1
C22B C 0.5200(6) 1.1734(13) 0.0594(6) 0.050(3) Uani 0.469(14) 1 d P A 2
H22D H 0.5122 1.2046 0.0158 0.075 Uiso 0.469(14) 1 calc PR A 2
H22E H 0.5591 1.1057 0.0602 0.075 Uiso 0.469(14) 1 calc PR A 2
H22F H 0.5421 1.2375 0.0877 0.075 Uiso 0.469(14) 1 calc PR A 2
C26A C 0.3698(8) 1.0051(9) -0.0581(4) 0.059(3) Uani 0.556(14) 1 d P A 3
H26A H 0.3206 0.9804 -0.0845 0.089 Uiso 0.556(14) 1 calc PR A 3
H26B H 0.3822 0.9444 -0.0250 0.089 Uiso 0.556(14) 1 calc PR A 3
H26C H 0.4175 1.0127 -0.0850 0.089 Uiso 0.556(14) 1 calc PR A 3
C26B C 0.4074(8) 1.0319(10) -0.0475(5) 0.051(3) Uani 0.444(14) 1 d P A 4
H26D H 0.3748 0.9587 -0.0565 0.077 Uiso 0.444(14) 1 calc PR A 4
H26E H 0.4506 1.0154 -0.0138 0.077 Uiso 0.444(14) 1 calc PR A 4
H26F H 0.4336 1.0577 -0.0863 0.077 Uiso 0.444(14) 1 calc PR A 4
C23 C 0.3577(2) 1.3834(3) 0.0561(2) 0.0440(9) Uani 1 1 d . A .
H23A H 0.3598 1.4021 0.0106 0.066 Uiso 1 1 calc R . .
H23B H 0.4144 1.3703 0.0745 0.066 Uiso 1 1 calc R . .
H23C H 0.3322 1.4509 0.0780 0.066 Uiso 1 1 calc R . .
C24 C 0.21933(19) 1.2958(3) 0.06704(16) 0.0319(6) Uani 1 1 d . A .
H24A H 0.2099 1.3616 0.0970 0.048 Uiso 1 1 calc R . .
H24B H 0.1926 1.2221 0.0817 0.048 Uiso 1 1 calc R . .
H24C H 0.1955 1.3175 0.0246 0.048 Uiso 1 1 calc R . .
C25 C 0.3128(2) 1.2018(4) -0.07471(17) 0.0423(8) Uani 1 1 d . A .
H25A H 0.3529 1.2250 -0.1060 0.063 Uiso 1 1 calc R . .
H25B H 0.2913 1.2744 -0.0547 0.063 Uiso 1 1 calc R . .
H25C H 0.2666 1.1575 -0.0962 0.063 Uiso 1 1 calc R . .
C31 C 0.12774(19) 0.9361(3) -0.09750(15) 0.0310(6) Uani 1 1 d . . .
H31A H 0.1645 0.9029 -0.1288 0.047 Uiso 1 1 calc R . .
H31B H 0.1612 0.9759 -0.0632 0.047 Uiso 1 1 calc R . .
H31C H 0.0898 0.9947 -0.1185 0.047 Uiso 1 1 calc R . .
C32 C 0.0181(2) 0.7857(3) -0.11749(15) 0.0358(7) Uani 1 1 d . . .
H32A H -0.0214 0.8481 -0.1325 0.054 Uiso 1 1 calc R . .
H32B H -0.0120 0.7204 -0.0973 0.054 Uiso 1 1 calc R . .
H32C H 0.0469 0.7535 -0.1538 0.054 Uiso 1 1 calc R . .
C33 C 0.26799(17) 0.6537(3) -0.06068(16) 0.0338(7) Uani 1 1 d . . .
H33A H 0.2963 0.5755 -0.0580 0.051 Uiso 1 1 calc R . .
H33B H 0.2942 0.7088 -0.0291 0.051 Uiso 1 1 calc R . .
H33C H 0.2723 0.6874 -0.1035 0.051 Uiso 1 1 calc R . .
C34 C 0.1385(2) 0.5452(3) -0.08686(16) 0.0344(7) Uani 1 1 d . . .
H34A H 0.1401 0.5669 -0.1321 0.052 Uiso 1 1 calc R . .
H34B H 0.0805 0.5387 -0.0753 0.052 Uiso 1 1 calc R . .
H34C H 0.1666 0.4677 -0.0794 0.052 Uiso 1 1 calc R . .
C35 C -0.02242(17) 0.7448(3) 0.03425(15) 0.0296(6) Uani 1 1 d . . .
H35A H -0.0711 0.6957 0.0213 0.044 Uiso 1 1 calc R . .
H35B H -0.0261 0.8227 0.0122 0.044 Uiso 1 1 calc R . .
H35C H -0.0208 0.7579 0.0805 0.044 Uiso 1 1 calc R . .
C36 C 0.06780(18) 0.5726(2) 0.05466(15) 0.0294(6) Uani 1 1 d . . .
H36A H 0.0659 0.5912 0.1002 0.044 Uiso 1 1 calc R . .
H36B H 0.1226 0.5398 0.0461 0.044 Uiso 1 1 calc R . .
H36C H 0.0248 0.5130 0.0426 0.044 Uiso 1 1 calc R . .
C41 C 0.92998(18) 0.6839(3) 0.24809(14) 0.0288(6) Uani 1 1 d . . .
H41A H 0.9557 0.7569 0.2318 0.043 Uiso 1 1 calc R . .
H41B H 0.8824 0.7062 0.2728 0.043 Uiso 1 1 calc R . .
H41C H 0.9109 0.6324 0.2122 0.043 Uiso 1 1 calc R . .
C42 C 1.06788(17) 0.5890(3) 0.25849(14) 0.0330(6) Uani 1 1 d . . .
H42A H 1.0572 0.5243 0.2273 0.050 Uiso 1 1 calc R . .
H42B H 1.1098 0.5622 0.2911 0.050 Uiso 1 1 calc R . .
H42C H 1.0883 0.6605 0.2368 0.050 Uiso 1 1 calc R . .
C43 C 0.94493(17) 0.3560(3) 0.28422(13) 0.0256(5) Uani 1 1 d . . .
H43A H 0.9818 0.2900 0.2729 0.038 Uiso 1 1 calc R . .
H43B H 0.9435 0.4174 0.2506 0.038 Uiso 1 1 calc R . .
H43C H 0.8886 0.3245 0.2888 0.038 Uiso 1 1 calc R . .
C44 C 0.9714(3) 0.3264(3) 0.39794(15) 0.0389(8) Uani 1 1 d . . .
H44A H 0.9140 0.2983 0.4008 0.058 Uiso 1 1 calc R . .
H44B H 0.9894 0.3683 0.4375 0.058 Uiso 1 1 calc R . .
H44C H 1.0079 0.2573 0.3917 0.058 Uiso 1 1 calc R . .
C45 C 1.1212(2) 0.5249(4) 0.4183(2) 0.0498(10) Uani 1 1 d . . .
H45A H 1.1622 0.5858 0.4075 0.075 Uiso 1 1 calc R . .
H45B H 1.1227 0.4577 0.3881 0.075 Uiso 1 1 calc R . .
H45C H 1.1343 0.4951 0.4617 0.075 Uiso 1 1 calc R . .
C46 C 1.02896(18) 0.6731(3) 0.46081(14) 0.0282(6) Uani 1 1 d . . .
H46A H 1.0457 0.6432 0.5036 0.042 Uiso 1 1 calc R . .
H46B H 0.9706 0.6990 0.4598 0.042 Uiso 1 1 calc R . .
H46C H 1.0642 0.7417 0.4504 0.042 Uiso 1 1 calc R . .
C51 C 0.90692(18) 0.9162(3) 0.38727(18) 0.0380(8) Uani 1 1 d . . .
H51A H 0.9476 0.8652 0.3670 0.057 Uiso 1 1 calc R . .
H51B H 0.8785 0.8689 0.4189 0.057 Uiso 1 1 calc R . .
H51C H 0.9356 0.9845 0.4084 0.057 Uiso 1 1 calc R . .
C52 C 0.8806(3) 1.0343(5) 0.2911(2) 0.0560(11) Uani 1 1 d . . .
H52A H 0.9079 1.1045 0.3115 0.084 Uiso 1 1 calc R . .
H52B H 0.8364 1.0615 0.2604 0.084 Uiso 1 1 calc R . .
H52C H 0.9216 0.9873 0.2688 0.084 Uiso 1 1 calc R . .
C53 C 0.7366(2) 1.0998(3) 0.42729(14) 0.0382(7) Uani 1 1 d . . .
H53A H 0.7018 1.1671 0.4115 0.057 Uiso 1 1 calc R . .
H53B H 0.7944 1.1139 0.4167 0.057 Uiso 1 1 calc R . .
H53C H 0.7339 1.0935 0.4737 0.057 Uiso 1 1 calc R . .
C54 C 0.62235(19) 0.9545(3) 0.41344(15) 0.0337(7) Uani 1 1 d . . .
H54A H 0.6210 0.9417 0.4596 0.050 Uiso 1 1 calc R . .
H54B H 0.6061 0.8799 0.3910 0.050 Uiso 1 1 calc R . .
H54C H 0.5835 1.0191 0.4003 0.050 Uiso 1 1 calc R . .
C55 C 0.6674(3) 1.0802(4) 0.26148(16) 0.0467(9) Uani 1 1 d . . .
H55A H 0.7026 1.1239 0.2327 0.070 Uiso 1 1 calc R . .
H55B H 0.6670 1.1228 0.3024 0.070 Uiso 1 1 calc R . .
H55C H 0.6105 1.0754 0.2423 0.070 Uiso 1 1 calc R . .
C56 C 0.7075(2) 0.8891(3) 0.21388(12) 0.0332(7) Uani 1 1 d . . .
H56A H 0.6541 0.8889 0.1891 0.050 Uiso 1 1 calc R . .
H56B H 0.7233 0.8060 0.2250 0.050 Uiso 1 1 calc R . .
H56C H 0.7503 0.9251 0.1884 0.050 Uiso 1 1 calc R . .
C61 C 0.54590(19) 0.3302(3) 0.32450(17) 0.0321(7) Uani 1 1 d . . .
H61A H 0.5945 0.3144 0.3536 0.048 Uiso 1 1 calc R . .
H61B H 0.5644 0.3604 0.2838 0.048 Uiso 1 1 calc R . .
H61C H 0.5144 0.2553 0.3172 0.048 Uiso 1 1 calc R . .
C62 C 0.4658(2) 0.3830(3) 0.41502(14) 0.0339(7) Uani 1 1 d . . .
H62A H 0.4353 0.3067 0.4107 0.051 Uiso 1 1 calc R . .
H62B H 0.4293 0.4451 0.4315 0.051 Uiso 1 1 calc R . .
H62C H 0.5145 0.3725 0.4447 0.051 Uiso 1 1 calc R . .
C63 C 0.36195(16) 0.6419(4) 0.35727(16) 0.0371(8) Uani 1 1 d . . .
H63A H 0.3331 0.5806 0.3814 0.056 Uiso 1 1 calc R . .
H63B H 0.3573 0.6218 0.3117 0.056 Uiso 1 1 calc R . .
H63C H 0.3366 0.7209 0.3639 0.056 Uiso 1 1 calc R . .
C64 C 0.46512(18) 0.6904(3) 0.44404(14) 0.0280(6) Uani 1 1 d . . .
H64A H 0.4482 0.7751 0.4459 0.042 Uiso 1 1 calc R . .
H64B H 0.5246 0.6835 0.4565 0.042 Uiso 1 1 calc R . .
H64C H 0.4329 0.6428 0.4733 0.042 Uiso 1 1 calc R . .
C65 C 0.45458(19) 0.5226(3) 0.22121(14) 0.0324(7) Uani 1 1 d . . .
H65A H 0.4172 0.5821 0.2003 0.049 Uiso 1 1 calc R . .
H65B H 0.4218 0.4631 0.2435 0.049 Uiso 1 1 calc R . .
H65C H 0.4863 0.4818 0.1890 0.049 Uiso 1 1 calc R . .
C66 C 0.55568(18) 0.6844(3) 0.23987(13) 0.0260(6) Uani 1 1 d . . .
H66A H 0.5930 0.6546 0.2080 0.039 Uiso 1 1 calc R . .
H66B H 0.5884 0.7261 0.2740 0.039 Uiso 1 1 calc R . .
H66C H 0.5153 0.7405 0.2195 0.039 Uiso 1 1 calc R . .

loop_
_atom_site_aniso_label
_atom_site_aniso_U_11
_atom_site_aniso_U_22
_atom_site_aniso_U_33
_atom_site_aniso_U_23
_atom_site_aniso_U_13
_atom_site_aniso_U_12
Sm1 0.01349(4) 0.01422(4) 0.01115(4) -0.00030(4) 0.00038(3) 0.00020(4)
Sm2 0.01157(3) 0.01365(4) 0.01317(4) -0.00044(4) 0.00093(3) -0.00060(4)
P1 0.0143(2) 0.0146(2) 0.0133(2) -0.00157(18) 0.00024(18) -0.0002(2)
P2 0.0181(2) 0.0222(3) 0.0258(3) 0.0104(2) 0.0073(2) 0.0024(2)
P3 0.0161(2) 0.0194(3) 0.0137(2) -0.0025(2) -0.00076(19) 0.0008(2)
P4 0.0139(2) 0.0154(2) 0.0151(2) -0.00066(19) 0.00170(19) 0.0010(2)
P5 0.0181(2) 0.0142(2) 0.0156(2) -0.00010(19) 0.00220(19) -0.0003(2)
P6 0.0117(2) 0.0180(3) 0.0140(2) 0.00103(18) 0.00043(18) -0.00081(19)
O1 0.0174(7) 0.0196(7) 0.0148(7) -0.0043(6) 0.0016(6) -0.0016(6)
O2 0.0193(7) 0.0221(7) 0.0200(8) 0.0042(6) 0.0043(6) -0.0027(7)
O3 0.0210(7) 0.0228(8) 0.0120(7) -0.0015(6) 0.0005(6) -0.0024(7)
O4 0.0143(6) 0.0227(8) 0.0128(6) 0.0013(7) 0.0016(5) 0.0025(7)
O5 0.0193(7) 0.0159(7) 0.0245(8) 0.0006(6) 0.0026(7) -0.0032(7)
O6 0.0146(6) 0.0227(7) 0.0121(6) -0.0007(7) -0.0004(5) 0.0006(7)
O11 0.0206(7) 0.0404(12) 0.0149(8) 0.0003(8) 0.0017(6) 0.0054(8)
O12 0.0205(8) 0.0486(13) 0.0218(9) -0.0108(9) 0.0003(7) 0.0057(9)
O13 0.0189(8) 0.0620(16) 0.0329(11) -0.0032(11) 0.0069(8) 0.0080(10)
O21 0.0332(9) 0.0175(8) 0.0211(8) 0.0006(6) -0.0005(8) 0.0018(8)
O22 0.0474(11) 0.0206(8) 0.0229(9) -0.0020(7) -0.0056(8) 0.0026(9)
O23 0.0397(12) 0.0189(9) 0.0414(12) 0.0078(8) 0.0009(10) -0.0004(9)
O31 0.0177(7) 0.0246(9) 0.0268(9) 0.0045(7) 0.0005(7) -0.0019(7)
O32 0.0187(7) 0.0220(8) 0.0243(8) 0.0060(7) 0.0017(7) 0.0011(7)
O33 0.0213(8) 0.0551(15) 0.0428(12) 0.0149(11) 0.0153(8) 0.0130(10)
O41 0.0188(7) 0.0255(9) 0.0212(9) -0.0032(7) 0.0032(6) -0.0054(7)
O42 0.0157(7) 0.0306(10) 0.0263(9) -0.0061(8) 0.0038(7) 0.0005(7)
O43 0.0347(10) 0.0374(10) 0.0333(10) -0.0211(9) 0.0088(9) -0.0103(10)
O51 0.0258(8) 0.0262(8) 0.0188(8) -0.0010(6) 0.0018(7) -0.0023(8)
O52 0.0310(9) 0.0221(9) 0.0206(8) -0.0030(6) 0.0055(7) -0.0017(7)
O53 0.0506(12) 0.0399(11) 0.0265(9) -0.0171(9) 0.0076(9) -0.0112(13)
O61 0.0199(7) 0.0250(9) 0.0243(9) 0.0057(7) 0.0006(7) -0.0008(7)
O62 0.0203(8) 0.0322(10) 0.0273(10) 0.0077(8) -0.0020(7) -0.0005(8)
O63 0.0448(11) 0.0207(8) 0.0256(9) 0.0088(7) -0.0003(9) 0.0006(9)
N1 0.0183(8) 0.0351(12) 0.0174(9) -0.0044(8) 0.0024(7) 0.0027(9)
N2 0.0217(8) 0.0144(9) 0.0292(10) 0.0010(7) 0.0001(8) 0.0007(7)
N3 0.0156(8) 0.0312(11) 0.0170(9) 0.0056(8) 0.0020(7) 0.0013(8)
N4 0.0204(8) 0.0170(8) 0.0201(9) -0.0031(7) 0.0038(7) -0.0036(8)
N5 0.0195(8) 0.0276(10) 0.0240(10) -0.0083(8) 0.0027(8) -0.0052(9)
N6 0.0286(9) 0.0169(9) 0.0143(8) -0.0010(6) 0.0019(7) 0.0009(8)
N11 0.0212(9) 0.0301(11) 0.0176(9) -0.0073(8) -0.0045(7) 0.0065(9)
N12 0.0204(9) 0.0144(8) 0.0254(10) -0.0022(7) -0.0023(8) -0.0027(8)
N13 0.0206(8) 0.0179(9) 0.0199(9) -0.0026(7) 0.0063(7) -0.0033(7)
N21 0.0136(8) 0.0436(15) 0.0637(18) 0.0266(13) 0.0053(10) 0.0002(10)
N22 0.0209(9) 0.0214(10) 0.0375(13) 0.0071(9) 0.0020(9) -0.0024(8)
N23 0.080(2) 0.0431(16) 0.0297(13) 0.0192(11) 0.0278(13) 0.0277(15)
N31 0.0246(9) 0.0281(11) 0.0154(9) 0.0015(7) -0.0028(7) 0.0006(8)
N32 0.0220(9) 0.0272(10) 0.0260(11) -0.0105(9) -0.0002(8) 0.0017(9)
N33 0.0165(8) 0.0210(10) 0.0228(10) 0.0002(8) 0.0002(7) 0.0007(8)
N41 0.0239(8) 0.0188(10) 0.0230(9) 0.0047(7) 0.0076(7) 0.0009(7)
N42 0.0347(11) 0.0141(8) 0.0198(10) 0.0016(7) 0.0074(8) 0.0039(8)
N43 0.0190(8) 0.0389(14) 0.0252(10) -0.0094(10) -0.0038(7) 0.0098(9)
N51 0.0224(9) 0.0307(12) 0.0324(12) 0.0102(10) 0.0034(9) -0.0074(9)
N52 0.0259(9) 0.0229(9) 0.0202(9) -0.0048(8) 0.0012(8) 0.0034(9)
N53 0.0337(11) 0.0201(10) 0.0158(9) 0.0003(7) -0.0017(8) 0.0026(9)
N61 0.0194(8) 0.0197(9) 0.0241(10) 0.0019(8) 0.0037(7) -0.0036(8)
N62 0.0151(8) 0.0271(10) 0.0223(10) -0.0026(8) 0.0009(7) 0.0042(8)
N63 0.0193(8) 0.0295(11) 0.0138(8) 0.0014(8) -0.0004(6) -0.0048(9)
C11 0.0196(10) 0.0540(19) 0.0213(12) -0.0022(12) -0.0006(9) 0.0109(12)
C12 0.0314(12) 0.0470(17) 0.0202(12) -0.0136(12) -0.0093(10) 0.0085(13)
C13 0.0347(14) 0.0253(14) 0.0499(19) 0.0024(13) -0.0119(14) 0.0085(12)
C14 0.0326(14) 0.0218(13) 0.061(2) 0.0009(13) 0.0058(14) -0.0092(12)
C15 0.0275(10) 0.0227(11) 0.0258(11) -0.0023(11) 0.0064(9) -0.0099(11)
C16 0.0314(12) 0.0315(14) 0.0292(13) -0.0093(11) 0.0140(10) -0.0046(11)
C21 0.0365(15) 0.039(2) 0.073(3) 0.0093(17) -0.0251(17) -0.0120(15)
C22A 0.016(2) 0.057(5) 0.107(8) 0.034(5) 0.016(4) -0.003(3)
C22B 0.018(3) 0.075(7) 0.057(6) 0.026(5) 0.002(3) -0.015(4)
C26A 0.098(7) 0.056(5) 0.025(3) 0.010(3) 0.023(4) 0.021(5)
C26B 0.085(7) 0.038(5) 0.035(4) 0.004(3) 0.037(5) 0.020(5)
C23 0.0408(16) 0.0265(16) 0.065(2) 0.0059(16) 0.0056(15) -0.0120(14)
C24 0.0251(11) 0.0283(13) 0.0423(16) 0.0010(12) 0.0009(12) 0.0036(12)
C25 0.0389(16) 0.056(2) 0.0322(16) 0.0095(15) 0.0001(14) -0.0005(17)
C31 0.0309(13) 0.0338(15) 0.0285(14) 0.0132(12) 0.0033(11) 0.0026(12)
C32 0.0371(14) 0.0434(17) 0.0250(13) -0.0009(13) -0.0155(12) 0.0014(13)
C33 0.0225(12) 0.0409(16) 0.0382(15) -0.0123(13) 0.0029(10) 0.0062(12)
C34 0.0351(14) 0.0339(15) 0.0340(15) -0.0153(13) 0.0004(12) 0.0006(13)
C35 0.0211(10) 0.0317(14) 0.0367(15) 0.0058(12) 0.0079(10) 0.0036(11)
C36 0.0284(12) 0.0217(13) 0.0382(15) 0.0071(10) 0.0014(11) -0.0016(10)
C41 0.0291(12) 0.0342(14) 0.0229(12) 0.0074(11) -0.0002(10) -0.0021(12)
C42 0.0310(11) 0.0322(13) 0.0379(14) 0.0037(13) 0.0209(10) 0.0011(13)
C43 0.0287(11) 0.0201(12) 0.0281(12) -0.0056(10) 0.0038(9) -0.0010(10)
C44 0.068(2) 0.0240(12) 0.0255(14) 0.0069(11) 0.0139(15) 0.0165(15)
C45 0.0271(13) 0.073(3) 0.048(2) -0.0233(19) -0.0097(13) 0.0221(16)
C46 0.0257(11) 0.0324(14) 0.0261(13) -0.0099(11) -0.0028(10) 0.0047(11)
C51 0.0195(10) 0.0437(17) 0.0502(19) 0.0168(15) -0.0040(11) -0.0099(12)
C52 0.0483(19) 0.072(3) 0.047(2) 0.026(2) -0.0031(16) -0.0335(19)
C53 0.0498(16) 0.0306(12) 0.0326(13) -0.0164(13) -0.0112(12) 0.0090(16)
C54 0.0290(12) 0.0437(17) 0.0292(14) 0.0005(12) 0.0101(11) 0.0122(13)
C55 0.070(2) 0.0387(18) 0.0298(15) 0.0049(13) -0.0115(15) 0.0229(18)
C56 0.0524(16) 0.0340(16) 0.0136(10) -0.0019(9) 0.0062(10) -0.0146(13)
C61 0.0247(11) 0.0219(12) 0.0498(18) -0.0057(12) 0.0031(12) -0.0013(11)
C62 0.0415(14) 0.0297(15) 0.0308(13) 0.0089(11) 0.0039(11) -0.0136(13)
C63 0.0150(10) 0.059(2) 0.0369(16) -0.0091(15) -0.0015(10) 0.0062(12)
C64 0.0239(11) 0.0366(15) 0.0236(12) -0.0073(11) 0.0039(9) 0.0016(11)
C65 0.0275(12) 0.0499(18) 0.0188(12) -0.0019(12) -0.0057(10) -0.0096(13)
C66 0.0269(11) 0.0319(13) 0.0194(11) 0.0098(10) 0.0019(9) -0.0008(11)

loop_
_atom_type_symbol
_atom_type_description
_atom_type_scat_dispersion_real
_atom_type_scat_dispersion_imag
_atom_type_scat_source
C C 0.0033 0.0016 'International Tables Vol C Tables 4.2.6.8 and 6.1.1.4'
H H 0.0000 0.0000 'International Tables Vol C Tables 4.2.6.8 and 6.1.1.4'
N N 0.0061 0.0033 'International Tables Vol C Tables 4.2.6.8 and 6.1.1.4'
O O 0.0106 0.0060 'International Tables Vol C Tables 4.2.6.8 and 6.1.1.4'
P P 0.1023 0.0942 'International Tables Vol C Tables 4.2.6.8 and 6.1.1.4'
Sm Sm -0.1638 3.4418 'International Tables Vol C Tables 4.2.6.8 and 6.1.1.4'

loop_
_geom_angle_atom_site_label_1
_geom_angle_atom_site_label_2
_geom_angle_atom_site_label_3
_geom_angle
_geom_angle_site_symmetry_1
_geom_angle_site_symmetry_3
O2 Sm1 O1 85.60(6) . .
O2 Sm1 O3 86.10(6) . .
O1 Sm1 O3 153.76(6) . .
O2 Sm1 O31 124.42(7) . .
O1 Sm1 O31 81.10(6) . .
O3 Sm1 O31 83.21(6) . .
O2 Sm1 O11 81.83(7) . .
O1 Sm1 O11 76.81(6) . .
O3 Sm1 O11 126.39(6) . .
O31 Sm1 O11 144.10(6) . .
O2 Sm1 O22 147.14(7) . .
O1 Sm1 O22 122.93(6) . .
O3 Sm1 O22 74.23(7) . .
O31 Sm1 O22 79.77(7) . .
O11 Sm1 O22 88.90(8) . .
O2 Sm1 O21 151.01(6) . .
O1 Sm1 O21 72.61(6) . .
O3 Sm1 O21 121.65(6) . .
O31 Sm1 O21 71.70(7) . .
O11 Sm1 O21 74.85(7) . .
O22 Sm1 O21 50.36(6) . .
O2 Sm1 O12 75.99(7) . .
O1 Sm1 O12 125.33(6) . .
O3 Sm1 O12 76.28(6) . .
O31 Sm1 O12 150.13(7) . .
O11 Sm1 O12 50.11(6) . .
O22 Sm1 O12 73.94(8) . .
O21 Sm1 O12 100.94(7) . .
O2 Sm1 O32 73.95(6) . .
O1 Sm1 O32 74.91(6) . .
O3 Sm1 O32 78.88(6) . .
O31 Sm1 O32 50.47(6) . .
O11 Sm1 O32 143.81(7) . .
O22 Sm1 O32 125.59(7) . .
O21 Sm1 O32 116.64(6) . .
O12 Sm1 O32 141.93(7) . .
O6 Sm2 O4 155.31(5) . .
O6 Sm2 O5 82.87(7) . .
O4 Sm2 O5 83.30(7) . .
O6 Sm2 O62 123.81(7) . .
O4 Sm2 O62 76.32(6) . .
O5 Sm2 O62 148.92(7) . .
O6 Sm2 O52 87.62(7) . .
O4 Sm2 O52 83.31(7) . .
O5 Sm2 O52 124.02(6) . .
O62 Sm2 O52 76.94(7) . .
O6 Sm2 O41 73.58(6) . .
O4 Sm2 O41 124.50(6) . .
O5 Sm2 O41 82.45(7) . .
O62 Sm2 O41 89.96(7) . .
O52 Sm2 O41 145.82(6) . .
O6 Sm2 O61 73.32(6) . .
O4 Sm2 O61 124.49(6) . .
O5 Sm2 O61 151.32(7) . .
O62 Sm2 O61 50.50(6) . .
O52 Sm2 O61 71.56(7) . .
O41 Sm2 O61 75.74(7) . .
O6 Sm2 O51 77.89(6) . .
O4 Sm2 O51 78.65(6) . .
O5 Sm2 O51 73.71(6) . .
O62 Sm2 O51 123.56(7) . .
O52 Sm2 O51 50.38(6) . .
O41 Sm2 O51 144.70(6) . .
O61 Sm2 O51 115.30(6) . .
O6 Sm2 O42 122.01(6) . .
O4 Sm2 O42 74.64(6) . .
O5 Sm2 O42 78.28(7) . .
O62 Sm2 O42 73.86(7) . .
O52 Sm2 O42 146.73(7) . .
O41 Sm2 O42 49.98(6) . .
O61 Sm2 O42 100.79(7) . .
O51 Sm2 O42 143.10(6) . .
O1 P1 N11 108.12(11) . .
O1 P1 N12 115.66(11) . .
N11 P1 N12 107.72(12) . .
O1 P1 N13 110.44(11) . .
N11 P1 N13 112.36(12) . .
N12 P1 N13 102.56(12) . .
O2 P2 N23 114.67(16) . .
O2 P2 N22 108.52(12) . .
N23 P2 N22 108.65(15) . .
O2 P2 N21 110.07(13) . .
N23 P2 N21 105.75(18) . .
N22 P2 N21 109.05(15) . .
O3 P3 N33 119.16(11) . .
O3 P3 N32 108.78(11) . .
N33 P3 N32 103.78(12) . .
O3 P3 N31 107.18(11) . .
N33 P3 N31 103.60(11) . .
N32 P3 N31 114.61(12) . .
O4 P4 N41 107.41(11) . .
O4 P4 N42 117.45(12) . .
N41 P4 N42 105.85(12) . .
O4 P4 N43 109.67(11) . .
N41 P4 N43 114.02(13) . .
N42 P4 N43 102.62(13) . .
O5 P5 N52 110.42(12) . .
O5 P5 N51 112.24(13) . .
N52 P5 N51 107.59(13) . .
O5 P5 N53 109.65(12) . .
N52 P5 N53 108.31(12) . .
N51 P5 N53 108.51(13) . .
O6 P6 N63 109.66(10) . .
O6 P6 N62 108.12(11) . .
N63 P6 N62 111.40(12) . .
O6 P6 N61 115.93(12) . .
N63 P6 N61 103.88(13) . .
N62 P6 N61 107.85(12) . .
P1 O1 Sm1 172.36(11) . .
P2 O2 Sm1 160.13(12) . .
P3 O3 Sm1 146.86(11) . .
P4 O4 Sm2 156.18(13) . .
P5 O5 Sm2 160.72(12) . .
P6 O6 Sm2 161.22(13) . .
N1 O11 Sm1 98.02(14) . .
N1 O12 Sm1 94.76(15) . .
N2 O21 Sm1 95.70(14) . .
N2 O22 Sm1 96.98(14) . .
N3 O31 Sm1 97.90(14) . .
N3 O32 Sm1 93.44(14) . .
N4 O41 Sm2 98.65(14) . .
N4 O42 Sm2 96.00(14) . .
N5 O51 Sm2 95.43(15) . .
N5 O52 Sm2 97.14(15) . .
N6 O61 Sm2 96.21(14) . .
N6 O62 Sm2 97.41(14) . .
O13 N1 O12 121.8(2) . .
O13 N1 O11 122.0(2) . .
O12 N1 O11 116.2(2) . .
O23 N2 O21 122.7(2) . .
O23 N2 O22 120.9(2) . .
O21 N2 O22 116.4(2) . .
O33 N3 O31 121.4(2) . .
O33 N3 O32 121.6(3) . .
O31 N3 O32 116.9(2) . .
O43 N4 O42 122.7(2) . .
O43 N4 O41 121.9(2) . .
O42 N4 O41 115.33(19) . .
O53 N5 O51 122.3(3) . .
O53 N5 O52 120.9(2) . .
O51 N5 O52 116.8(2) . .
O63 N6 O61 122.5(2) . .
O63 N6 O62 121.6(2) . .
O61 N6 O62 115.86(19) . .
C11 N11 C12 115.0(2) . .
C11 N11 P1 124.97(19) . .
C12 N11 P1 120.03(19) . .
C14 N12 C13 112.8(2) . .
C14 N12 P1 123.6(2) . .
C13 N12 P1 120.10(19) . .
C16 N13 C15 113.0(2) . .
C16 N13 P1 125.53(19) . .
C15 N13 P1 119.06(17) . .
C22B N21 C21 104.3(5) . .
C22B N21 C22A 23.0(6) . .
C21 N21 C22A 124.4(5) . .
C22B N21 P2 132.8(5) . .
C21 N21 P2 118.7(2) . .
C22A N21 P2 116.5(5) . .
C23 N22 C24 114.8(3) . .
C23 N22 P2 121.4(2) . .
C24 N22 P2 121.6(2) . .
C25 N23 C26B 117.9(5) . .
C25 N23 C26A 107.1(4) . .
C26B N23 C26A 27.0(6) . .
C25 N23 P2 125.4(3) . .
C26B N23 P2 116.7(5) . .
C26A N23 P2 122.6(4) . .
C31 N31 C32 112.8(2) . .
C31 N31 P3 117.14(19) . .
C32 N31 P3 119.5(2) . .
C33 N32 C34 113.9(2) . .
C33 N32 P3 119.9(2) . .
C34 N32 P3 121.2(2) . .
C35 N33 C36 112.3(2) . .
C35 N33 P3 122.9(2) . .
C36 N33 P3 121.18(18) . .
C41 N41 C42 114.6(2) . .
C41 N41 P4 123.37(18) . .
C42 N41 P4 120.50(19) . .
C43 N42 C44 112.7(2) . .
C43 N42 P4 120.67(19) . .
C44 N42 P4 119.6(2) . .
C46 N43 C45 113.1(2) . .
C46 N43 P4 121.76(19) . .
C45 N43 P4 124.0(2) . .
C52 N51 C51 113.8(3) . .
C52 N51 P5 126.2(2) . .
C51 N51 P5 119.8(2) . .
C53 N52 C54 114.2(2) . .
C53 N52 P5 126.1(2) . .
C54 N52 P5 118.3(2) . .
C55 N53 C56 114.4(2) . .
C55 N53 P5 122.5(2) . .
C56 N53 P5 121.0(2) . .
C61 N61 C62 112.5(3) . .
C61 N61 P6 117.15(19) . .
C62 N61 P6 117.3(2) . .
C64 N62 C63 114.4(2) . .
C64 N62 P6 122.09(18) . .
C63 N62 P6 120.2(2) . .
C65 N63 C66 113.8(2) . .
C65 N63 P6 126.6(2) . .
C66 N63 P6 118.78(18) . .

loop_
_geom_bond_atom_site_label_1
_geom_bond_atom_site_label_2
_geom_bond_distance
_geom_bond_site_symmetry_2
Sm1 O2 2.3199(18) .
Sm1 O1 2.3247(16) .
Sm1 O3 2.3378(17) .
Sm1 O31 2.4836(19) .
Sm1 O11 2.4988(18) .
Sm1 O22 2.511(2) .
Sm1 O21 2.5475(19) .
Sm1 O12 2.568(2) .
Sm1 O32 2.5731(18) .
Sm2 O6 2.3196(15) .
Sm2 O4 2.3407(15) .
Sm2 O5 2.3453(18) .
Sm2 O62 2.505(2) .
Sm2 O52 2.5144(19) .
Sm2 O41 2.5170(19) .
Sm2 O61 2.533(2) .
Sm2 O51 2.5531(18) .
Sm2 O42 2.573(2) .
P1 O1 1.5000(17) .
P1 N11 1.636(2) .
P1 N12 1.636(2) .
P1 N13 1.637(2) .
P2 O2 1.4975(19) .
P2 N23 1.624(3) .
P2 N22 1.633(3) .
P2 N21 1.634(3) .
P3 O3 1.4975(18) .
P3 N33 1.631(2) .
P3 N32 1.649(2) .
P3 N31 1.656(2) .
P4 O4 1.4873(17) .
P4 N41 1.635(2) .
P4 N42 1.643(2) .
P4 N43 1.643(2) .
P5 O5 1.4893(19) .
P5 N52 1.629(2) .
P5 N51 1.634(2) .
P5 N53 1.644(2) .
P6 O6 1.4948(16) .
P6 N63 1.628(2) .
P6 N62 1.642(2) .
P6 N61 1.651(2) .
O11 N1 1.265(3) .
O12 N1 1.263(3) .
O13 N1 1.226(3) .
O21 N2 1.257(3) .
O22 N2 1.275(3) .
O23 N2 1.224(3) .
O31 N3 1.262(3) .
O32 N3 1.269(3) .
O33 N3 1.231(3) .
O41 N4 1.273(3) .
O42 N4 1.272(3) .
O43 N4 1.212(3) .
O51 N5 1.263(3) .
O52 N5 1.269(3) .
O53 N5 1.226(3) .
O61 N6 1.265(3) .
O62 N6 1.271(3) .
O63 N6 1.220(3) .
N11 C11 1.433(4) .
N11 C12 1.463(3) .
N12 C14 1.454(4) .
N12 C13 1.462(4) .
N13 C16 1.458(3) .
N13 C15 1.463(4) .
N21 C22B 1.440(10) .
N21 C21 1.458(5) .
N21 C22A 1.531(10) .
N22 C23 1.452(4) .
N22 C24 1.458(4) .
N23 C25 1.434(5) .
N23 C26B 1.449(11) .
N23 C26A 1.531(10) .
N31 C31 1.465(4) .
N31 C32 1.474(4) .
N32 C33 1.455(4) .
N32 C34 1.456(4) .
N33 C35 1.457(4) .
N33 C36 1.460(4) .
N41 C41 1.451(4) .
N41 C42 1.465(3) .
N42 C43 1.449(4) .
N42 C44 1.461(4) .
N43 C46 1.439(4) .
N43 C45 1.459(4) .
N51 C52 1.423(4) .
N51 C51 1.468(4) .
N52 C53 1.453(4) .
N52 C54 1.465(4) .
N53 C55 1.455(4) .
N53 C56 1.455(3) .
N61 C61 1.457(4) .
N61 C62 1.461(4) .
N62 C64 1.456(4) .
N62 C63 1.463(3) .
N63 C65 1.451(4) .
N63 C66 1.461(4) .
